data_1559001
loop_
_publ_author_name
'Kotila, Sirpa'
'Valkonen, Jussi'

_publ_section_title
;
 Copper(II) Complexes of 2-Amino-2-hydroxymethyl-1,3-propanediol. Part 1.
 Synthesis, Structure and Thermal Behavior of Three
 trans-Bis[2-amino-2-hydroxymethyl-1,3-propanediolato-(1)-O,N]copper(II)
 Complexes, [Cu(C4H10NO3)2], [Cu(C4H10NO3)2(H2O)] and [Cu(C4H10NO3)2].5H2O
;
_journal_name_full 'Acta Chemica Scandinavica'
_journal_page_first 950
_journal_page_last 956
_journal_paper_doi 10.3891/acta.chem.scand.47-0950
_journal_volume 47
_journal_year 1993
_chemical_formula_sum 'C8 H30 Cu N2 O11'
_chemical_formula_weight 393.88
_chemical_name_common
;
[Cu(C4H10NO3)2].5H2O
;
_space_group_IT_number 13
_space_group_name_Hall '-P 2yc'
_space_group_name_H-M_alt 'P 1 2/c 1'
_symmetry_cell_setting monoclinic
_symmetry_Int_Tables_number 13
_symmetry_space_group_name_Hall '-P 2yc'
_symmetry_space_group_name_H-M 'P 1 2/c 1'
_cell_angle_alpha 90.
_cell_angle_beta 124.36(1)
_cell_angle_gamma 90.
_cell_formula_units_Z 2
_cell_length_a 10.087(2)
_cell_length_b 6.340(3)
_cell_length_c 15.557(1)
_cell_volume 821.3(4)
_diffrn_ambient_temperature 294
_diffrn_radiation_probe x-ray
_diffrn_radiation_type MoK\a
_diffrn_radiation_wavelength 0.71073
_exptl_absorpt_coefficient_mu 1.384
_exptl_crystal_density_diffrn 1.59
_exptl_crystal_F_000 418
_refine_ls_goodness_of_fit_ref 0.713
_refine_ls_number_parameters 102
_refine_ls_number_reflns 1759
_refine_ls_R_factor_gt 0.026
_refine_ls_wR_factor_gt 0.032
_cod_data_source_file Acta-Chem-Scand-1993-47-950-3.cif
_cod_data_source_block 3
_cod_original_cell_volume 821.2(5)
_cod_original_sg_symbol_H-M 'P 2/c'
_cod_database_code 1559001

loop_
_space_group_symop_id
_space_group_symop_operation_xyz
1 x,y,z
2 -x,y,1/2-z
3 -x,-y,-z
4 x,-y,1/2+z

loop_
_atom_site_label
_atom_site_type_symbol
_atom_site_thermal_displace_type
_atom_site_fract_x
_atom_site_fract_y
_atom_site_fract_z
_atom_site_occupancy
_atom_site_U_iso_or_equiv
_atom_site_calc_flag
_atom_site_refinement_flags
_atom_site_disorder_assembly
_atom_site_disorder_group
Cu Cu Uiso 0.00000 0.00000 0.00000 1.000 0.0209(1) . . . .
O1 O Uiso 0.01190(10) 0.0935(3) 0.12221(9) 1.000 0.0232(4) . . . .
O2 O Uiso -0.4792(2) 0.0778(3) -0.12650(10) 1.000 0.0409(5) . . . .
O3 O Uiso -0.2035(2) 0.6389(3) -0.04800(10) 1.000 0.0362(5) . . . .
N1 N Uiso -0.1781(2) 0.2063(3) -0.07640(10) 1.000 0.0266(5) . . . .
C1 C Uiso -0.0827(2) 0.2746(4) 0.10230(10) 1.000 0.0244(5) . . . .
Ow1 O Uiso 0.00000 -0.8208(4) -0.25000 1.000 0.0324(6) . . . .
C2 C Uiso -0.2323(2) 0.2760(3) -0.01020(10) 1.000 0.0196(5) . . . .
C3 C Uiso -0.3533(2) 0.1168(4) -0.0207(2) 1.000 0.0298(6) . . . .
C4 C Uiso -0.3067(2) 0.4958(4) -0.04170(10) 1.000 0.0276(5) . . . .
Ow2 O Uiso -0.2862(2) -0.6467(3) -0.30730(10) 1.000 0.0471(6) . . . .
Ow3 O Uiso -0.3052(2) -0.2437(3) -0.24900(10) 1.000 0.0367(5) . . . .

loop_
_atom_type_symbol
_atom_type_description
_atom_type_scat_dispersion_real
_atom_type_scat_dispersion_imag
_atom_type_scat_source
C C 0.0033 0.0016 ' International Tables Vol C Tables 4.2.6.8 and 6.1.1.4'
Cu Cu 0.3201 1.2651 ' International Tables Vol C Tables 4.2.6.8 and 6.1.1.4'
N N 0.0061 0.0033 ' International Tables Vol C Tables 4.2.6.8 and 6.1.1.4'
O O 0.0106 0.0060 ' International Tables Vol C Tables 4.2.6.8 and 6.1.1.4'

loop_
_geom_angle_atom_site_label_1
_geom_angle_atom_site_label_2
_geom_angle_atom_site_label_3
_geom_angle
_geom_angle_site_symmetry_1
_geom_angle_site_symmetry_2
_geom_angle_site_symmetry_3
_geom_angle_publ_flag
O1 Cu N1 85.39(6) . . . yes
O1 Cu O3 97.97(6) . . 1_545 yes
O1 Cu O1 180.00 . . 3_555 yes
O1 Cu N1 94.62(6) . . 3_555 yes
O1 Cu O3 82.03(6) . . 3_565 yes
O3 Cu N1 95.56(7) 1_545 . . yes
O1 Cu N1 94.62(6) 3_555 . . yes
N1 Cu N1 180.00 . . 3_555 yes
O3 Cu N1 84.44(7) 3_565 . . yes
O1 Cu O3 82.03(6) 3_555 . 1_545 yes
O3 Cu N1 84.44(7) 1_545 . 3_555 yes
O3 Cu O3 180.00 1_545 . 3_565 yes
O1 Cu N1 85.39(6) 3_555 . 3_555 yes
O1 Cu O3 97.97(6) 3_555 . 3_565 yes
O3 Cu N1 95.56(7) 3_565 . 3_555 yes
Cu O1 C1 112.05(10) . . . yes
Cu O3 C4 158.46(13) 1_565 . . yes
Cu N1 C2 110.18(10) . . . yes
O1 C1 C2 111.26(16) . . . yes
N1 C2 C1 106.26(16) . . . yes
N1 C2 C3 108.46(16) . . . yes
N1 C2 C4 110.91(14) . . . yes
C1 C2 C3 109.36(16) . . . no
C1 C2 C4 111.10(15) . . . no
C3 C2 C4 110.63(18) . . . no
O2 C3 C2 112.22(19) . . . yes
O3 C4 C2 110.94(18) . . . yes

loop_
_geom_bond_atom_site_label_1
_geom_bond_atom_site_label_2
_geom_bond_distance
_geom_bond_site_symmetry_1
_geom_bond_site_symmetry_2
_geom_bond_publ_flag
Cu O1 1.9295(16) . . yes
Cu N1 1.985(2) . . yes
Cu O3 2.878(2) . 1_545 yes
Cu O1 1.9295(16) . 3_555 yes
Cu N1 1.985(2) . 3_555 yes
Cu O3 2.878(2) . 3_565 yes
O1 C1 1.411(3) . . yes
O2 C3 1.423(3) . . yes
O3 C4 1.425(3) . . yes
N1 C2 1.480(3) . . yes
C1 C2 1.536(2) . . no
C2 C3 1.520(3) . . no
C2 C4 1.527(3) . . no

loop_
_geom_torsion_atom_site_label_1
_geom_torsion_atom_site_label_2
_geom_torsion_atom_site_label_3
_geom_torsion_atom_site_label_4
_geom_torsion
_geom_torsion_site_symmetry_1
_geom_torsion_site_symmetry_2
_geom_torsion_site_symmetry_3
_geom_torsion_site_symmetry_4
_geom_torsion_publ_flag
N1 Cu O1 C1 -10.39(14) . . . . no
O3 Cu O1 C1 -105.37(14) 1_545 . . . no
N1 Cu O1 C1 169.61(14) 3_555 . . . no
O3 Cu O1 C1 74.63(14) 3_565 . . . no
O1 Cu N1 C2 -14.03(13) . . . . no
O3 Cu N1 C2 83.56(13) 1_545 . . . no
O1 Cu N1 C2 165.98(13) 3_555 . . . no
O3 Cu N1 C2 -96.44(13) 3_565 . . . no
Cu O1 C1 C2 32.1(2) . . . . no
Cu O3 C4 C2 -118.0(3) 1_565 . . . no
Cu N1 C2 C1 32.76(19) . . . . no
Cu N1 C2 C3 -84.72(16) . . . . no
Cu N1 C2 C4 153.61(13) . . . . no
O1 C1 C2 N1 -42.3(2) . . . . no
O1 C1 C2 C3 74.5(2) . . . . no
O1 C1 C2 C4 -163.07(17) . . . . no
N1 C2 C3 O2 -52.3(2) . . . . no
C1 C2 C3 O2 -167.73(19) . . . . no
C4 C2 C3 O2 69.6(2) . . . . no
N1 C2 C4 O3 -50.38(18) . . . . no
C1 C2 C4 O3 67.56(19) . . . . no
C3 C2 C4 O3 -170.78(15) . . . . no
